data_4334247
loop_
_publ_author_name
'Lani A. Seaman'
'Justin R. Walensky'
'Guang Wu'
'Trevor W. Hayton'

_publ_section_title
;
 In Pursuit of Homoleptic Actinide Alkyl Complexes
;
_journal_name_full 'Inorganic Chemistry'
_journal_page_first 3556
_journal_page_last 3564
_journal_paper_doi 10.1021/ic300867m
_journal_volume 52
_journal_year 2013
_chemical_formula_sum 'C50 H58 K2 O2 Th'
_chemical_formula_weight 1001.20
_chemical_name_systematic 'Th benzyl'
_space_group_IT_number 7
_symmetry_cell_setting monoclinic
_symmetry_space_group_name_Hall 'P -2yac'
_symmetry_space_group_name_H-M 'P 1 n 1'
_atom_sites_solution_hydrogens geom
_atom_sites_solution_primary direct
_atom_sites_solution_secondary difmap
_audit_creation_method SHELXL-97
_cell_angle_alpha 90.00
_cell_angle_beta 93.604(10)
_cell_angle_gamma 90.00
_cell_formula_units_Z 4
_cell_length_a 9.341(3)
_cell_length_b 29.955(7)
_cell_length_c 16.497(4)
_cell_measurement_temperature 273(2)
_cell_volume 4607(2)
_computing_structure_refinement 'SHELXL-97 (Sheldrick, 2008)'
_computing_structure_solution 'SHELXS-97 (Sheldrick, 2008)'
_diffrn_ambient_temperature 273(2)
_diffrn_measured_fraction_theta_full 0.987
_diffrn_measured_fraction_theta_max 0.987
_diffrn_measurement_device_type 'CCD area detector'
_diffrn_measurement_method 'omega scan'
_diffrn_radiation_monochromator graphite
_diffrn_radiation_source 'fine-focus sealed tube'
_diffrn_radiation_type MoK\a
_diffrn_radiation_wavelength 0.71073
_diffrn_reflns_av_R_equivalents 0.0700
_diffrn_reflns_av_sigmaI/netI 0.0989
_diffrn_reflns_limit_h_max 11
_diffrn_reflns_limit_h_min -11
_diffrn_reflns_limit_k_max 37
_diffrn_reflns_limit_k_min -35
_diffrn_reflns_limit_l_max 20
_diffrn_reflns_limit_l_min -20
_diffrn_reflns_number 37828
_diffrn_reflns_theta_full 26.37
_diffrn_reflns_theta_max 26.37
_diffrn_reflns_theta_min 0.68
_exptl_absorpt_coefficient_mu 3.454
_exptl_absorpt_correction_T_max 0.6254
_exptl_absorpt_correction_T_min 0.1960
_exptl_absorpt_correction_type empirical
_exptl_absorpt_process_details 'psi scan'
_exptl_crystal_colour orange
_exptl_crystal_density_diffrn 1.444
_exptl_crystal_description block
_exptl_crystal_F_000 2008
_exptl_crystal_size_max 0.70
_exptl_crystal_size_mid 0.50
_exptl_crystal_size_min 0.15
_refine_diff_density_max 3.475
_refine_diff_density_min -1.656
_refine_diff_density_rms 0.142
_refine_ls_abs_structure_details 'Flack H D (1983), Acta Cryst. A39, 876-881'
_refine_ls_abs_structure_Flack 0.502(12)
_refine_ls_extinction_method none
_refine_ls_goodness_of_fit_ref 0.992
_refine_ls_hydrogen_treatment constr
_refine_ls_matrix_type full
_refine_ls_number_parameters 969
_refine_ls_number_reflns 17029
_refine_ls_number_restraints 18
_refine_ls_restrained_S_all 1.535
_refine_ls_R_factor_all 0.0775
_refine_ls_R_factor_gt 0.0536
_refine_ls_shift/su_max 0.100
_refine_ls_shift/su_mean 0.002
_refine_ls_structure_factor_coef Fsqd
_refine_ls_weighting_details 'calc w=1/[\s^2^(Fo^2^)+(0.0500P)^2^+0.5767P] where P=(Fo^2^+2Fc^2^)/3'
_refine_ls_weighting_scheme calc
_refine_ls_wR_factor_gt 0.1075
_refine_ls_wR_factor_ref 0.1163
_reflns_number_gt 13060
_reflns_number_total 17029
_reflns_threshold_expression >2sigma(I)
_cod_data_source_file ic300867m_si_002_2.cif
_cod_data_source_block complex3
_cod_depositor_comments
;
 Marking atoms 'C94A', 'C96A', 'C97A' as belonging to the disorder group 1
 and atoms 'C94B', 'C95B', 'C97B' as belonging to the disorder group 2
 after consulting the original publication.

 Antanas Vaitkus,
 2016-12-21

 Marking attached hydrogen atoms.

 Antanas Vaitkus,
 2016-12-21
;
_cod_database_code 4334247

loop_
_symmetry_equiv_pos_as_xyz
'x, y, z'
'x+1/2, -y, z+1/2'

loop_
_atom_site_label
_atom_site_type_symbol
_atom_site_fract_x
_atom_site_fract_y
_atom_site_fract_z
_atom_site_U_iso_or_equiv
_atom_site_adp_type
_atom_site_occupancy
_atom_site_symmetry_multiplicity
_atom_site_calc_flag
_atom_site_refinement_flags
_atom_site_attached_hydrogens
_atom_site_disorder_group
C1 C 0.9915(18) 0.1771(6) 0.3562(9) 0.033(3) Uani 1 1 d . 0 .
H1A H 1.0821 0.1708 0.3860 0.040 Uiso 1 1 calc R 0 .
H1B H 0.9956 0.2081 0.3392 0.040 Uiso 1 1 calc R 0 .
C2 C 0.7585(18) 0.1730(5) 0.1709(9) 0.033(3) Uani 1 1 d . 0 .
H2A H 0.6939 0.1523 0.1420 0.040 Uiso 1 1 calc R 0 .
H2B H 0.7121 0.1822 0.2191 0.040 Uiso 1 1 calc R 0 .
C3 C 0.7984(19) 0.0877(6) 0.3019(10) 0.035(4) Uani 1 1 d . 0 .
H3A H 0.8457 0.0751 0.3507 0.042 Uiso 1 1 calc R 0 .
H3B H 0.7293 0.1095 0.3185 0.042 Uiso 1 1 calc R 0 .
C4 C 1.1215(19) 0.0511(6) 0.2360(11) 0.046(5) Uani 1 1 d . 0 .
H4A H 1.0573 0.0262 0.2435 0.055 Uiso 1 1 calc R 0 .
H4B H 1.1832 0.0449 0.1921 0.055 Uiso 1 1 calc R 0 .
C5 C 1.1681(19) 0.1944(6) 0.2001(11) 0.043(5) Uani 1 1 d . 0 .
H5A H 1.1190 0.2228 0.2038 0.051 Uiso 1 1 calc R 0 .
H5B H 1.2460 0.1935 0.2418 0.051 Uiso 1 1 calc R 0 .
C6 C 0.9176(19) 0.0951(5) 0.0727(9) 0.036(4) Uani 1 1 d . 0 .
H6A H 0.8211 0.0831 0.0728 0.043 Uiso 1 1 calc R 0 .
H6B H 0.9149 0.1196 0.0343 0.043 Uiso 1 1 calc R 0 .
C7 C 0.224(2) 0.3261(7) 0.6679(11) 0.047(5) Uani 1 1 d . 0 .
H7A H 0.2554 0.2968 0.6871 0.057 Uiso 1 1 calc R 0 .
H7B H 0.1455 0.3342 0.7004 0.057 Uiso 1 1 calc R 0 .
C8 C 0.4980(19) 0.3153(6) 0.8274(10) 0.045(5) Uani 1 1 d . 0 .
H8A H 0.4798 0.2860 0.8041 0.053 Uiso 1 1 calc R 0 .
H8B H 0.5980 0.3172 0.8469 0.053 Uiso 1 1 calc R 0 .
C9 C 0.5835(17) 0.4522(6) 0.7350(10) 0.042(4) Uani 1 1 d . 0 .
H9A H 0.6501 0.4553 0.6926 0.050 Uiso 1 1 calc R 0 .
H9B H 0.5229 0.4785 0.7358 0.050 Uiso 1 1 calc R 0 .
C10 C 0.3829(17) 0.4096(6) 0.5694(10) 0.038(4) Uani 1 1 d . 0 .
H10A H 0.3651 0.3841 0.5340 0.046 Uiso 1 1 calc R 0 .
H10B H 0.2948 0.4268 0.5681 0.046 Uiso 1 1 calc R 0 .
C11 C 0.2518(17) 0.4206(6) 0.8064(10) 0.033(4) Uani 1 1 d . 0 .
H11A H 0.1858 0.3992 0.8276 0.040 Uiso 1 1 calc R 0 .
H11B H 0.3033 0.4351 0.8520 0.040 Uiso 1 1 calc R 0 .
C12 C 0.630(2) 0.3340(6) 0.6397(11) 0.042(5) Uani 1 1 d . 0 .
H12A H 0.5845 0.3238 0.5886 0.050 Uiso 1 1 calc R 0 .
H12B H 0.7044 0.3549 0.6268 0.050 Uiso 1 1 calc R 0 .
C13 C 0.884(2) 0.1748(6) 0.4139(10) 0.034(3) Uani 1 1 d . 0 .
C14 C 0.7686(17) 0.2122(5) 0.1197(10) 0.032(4) Uani 1 1 d . 0 .
C15 C 0.722(2) 0.0523(6) 0.2566(11) 0.035(5) Uani 1 1 d . 0 .
C16 C 1.1981(18) 0.0646(6) 0.3087(11) 0.036(4) Uani 1 1 d . 0 .
C17 C 1.2233(17) 0.1895(5) 0.1208(10) 0.034(4) Uani 1 1 d . 0 .
C18 C 1.011(2) 0.0602(6) 0.0424(10) 0.034(3) Uani 1 1 d . 0 .
C19 C 0.1562(19) 0.3177(7) 0.5859(11) 0.044(5) Uani 1 1 d . 0 .
C20 C 0.407(2) 0.3238(6) 0.8909(10) 0.037(5) Uani 1 1 d . 0 .
C21 C 0.6578(17) 0.4439(5) 0.8141(9) 0.027(4) Uani 1 1 d . 0 .
C22 C 0.493(2) 0.4375(6) 0.5336(9) 0.035(5) Uani 1 1 d . 0 .
C23 C 0.1726(17) 0.4535(5) 0.7578(9) 0.024(4) Uani 1 1 d . 0 .
C25 C 0.890(3) 0.1438(6) 0.4772(10) 0.058(6) Uani 1 1 d . 0 .
H25 H 0.9690 0.1252 0.4844 0.069 Uiso 1 1 calc R 0 .
C26 C 0.782(3) 0.1403(7) 0.5287(11) 0.069(7) Uani 1 1 d . 0 .
H26 H 0.7912 0.1193 0.5702 0.083 Uiso 1 1 calc R 0 .
C27 C 0.664(3) 0.1655(8) 0.5224(13) 0.065(7) Uani 1 1 d . 0 .
H27 H 0.5911 0.1620 0.5581 0.078 Uiso 1 1 calc R 0 .
C28 C 0.653(2) 0.1968(8) 0.4613(14) 0.057(7) Uani 1 1 d . 0 .
H28 H 0.5719 0.2148 0.4555 0.068 Uiso 1 1 calc R 0 .
C29 C 0.758(2) 0.2016(6) 0.4097(10) 0.037(4) Uani 1 1 d . 0 .
H29 H 0.7486 0.2235 0.3697 0.045 Uiso 1 1 calc R 0 .
C30 C 0.7996(18) 0.2535(6) 0.1482(12) 0.048(5) Uani 1 1 d . 0 .
H30 H 0.8138 0.2577 0.2040 0.058 Uiso 1 1 calc R 0 .
C31 C 0.811(2) 0.2902(6) 0.0964(16) 0.063(6) Uani 1 1 d . 0 .
H31 H 0.8348 0.3182 0.1177 0.076 Uiso 1 1 calc R 0 .
C32 C 0.787(2) 0.2848(9) 0.0144(16) 0.072(7) Uani 1 1 d . 0 .
H32 H 0.7932 0.3093 -0.0198 0.086 Uiso 1 1 calc R 0 .
C33 C 0.753(2) 0.2434(8) -0.0179(13) 0.063(6) Uani 1 1 d . 0 .
H33 H 0.7367 0.2396 -0.0736 0.075 Uiso 1 1 calc R 0 .
C34 C 0.7456(19) 0.2087(7) 0.0330(11) 0.040(5) Uani 1 1 d . 0 .
H34 H 0.7240 0.1808 0.0109 0.048 Uiso 1 1 calc R 0 .
C35 C 0.5983(19) 0.0611(6) 0.2029(11) 0.041(5) Uani 1 1 d . 0 .
H35 H 0.5633 0.0901 0.1983 0.049 Uiso 1 1 calc R 0 .
C36 C 0.530(2) 0.0274(9) 0.1580(11) 0.056(6) Uani 1 1 d . 0 .
H36 H 0.4497 0.0338 0.1235 0.067 Uiso 1 1 calc R 0 .
C37 C 0.581(3) -0.0156(10) 0.1650(15) 0.079(8) Uani 1 1 d . 0 .
H37 H 0.5349 -0.0378 0.1340 0.095 Uiso 1 1 calc R 0 .
C38 C 0.697(2) -0.0270(8) 0.2161(15) 0.063(6) Uani 1 1 d . 0 .
H38 H 0.7291 -0.0564 0.2209 0.075 Uiso 1 1 calc R 0 .
C39 C 0.765(2) 0.0068(6) 0.2597(12) 0.046(5) Uani 1 1 d . 0 .
H39 H 0.8445 -0.0006 0.2938 0.055 Uiso 1 1 calc R 0 .
C40 C 1.161(2) 0.0493(6) 0.3883(12) 0.043(5) Uani 1 1 d . 0 .
H40 H 1.0924 0.0271 0.3930 0.052 Uiso 1 1 calc R 0 .
C41 C 1.230(3) 0.0687(9) 0.4587(12) 0.075(8) Uani 1 1 d . 0 .
H41 H 1.2073 0.0591 0.5099 0.090 Uiso 1 1 calc R 0 .
C42 C 1.334(3) 0.1022(8) 0.4516(17) 0.079(8) Uani 1 1 d . 0 .
H42 H 1.3811 0.1143 0.4980 0.094 Uiso 1 1 calc R 0 .
C43 C 1.366(2) 0.1172(7) 0.3759(18) 0.073(7) Uani 1 1 d . 0 .
H43 H 1.4335 0.1397 0.3712 0.087 Uiso 1 1 calc R 0 .
C44 C 1.2993(19) 0.0992(6) 0.3079(13) 0.051(5) Uani 1 1 d . 0 .
H44 H 1.3221 0.1104 0.2578 0.061 Uiso 1 1 calc R 0 .
C45 C 1.3536(18) 0.1664(5) 0.1104(11) 0.041(4) Uani 1 1 d . 0 .
H45 H 1.4071 0.1562 0.1562 0.049 Uiso 1 1 calc R 0 .
C46 C 1.403(2) 0.1585(5) 0.0352(12) 0.047(5) Uani 1 1 d . 0 .
H46 H 1.4882 0.1429 0.0310 0.056 Uiso 1 1 calc R 0 .
C47 C 1.328(2) 0.1736(6) -0.0346(12) 0.050(5) Uani 1 1 d . 0 .
H47 H 1.3640 0.1688 -0.0852 0.060 Uiso 1 1 calc R 0 .
C48 C 1.198(2) 0.1961(6) -0.0282(13) 0.045(5) Uani 1 1 d . 0 .
H48 H 1.1475 0.2065 -0.0747 0.054 Uiso 1 1 calc R 0 .
C49 C 1.145(2) 0.2029(6) 0.0477(12) 0.038(5) Uani 1 1 d . 0 .
H49 H 1.0558 0.2165 0.0509 0.046 Uiso 1 1 calc R 0 .
C50 C 1.1329(19) 0.0696(6) 0.0024(10) 0.034(4) Uani 1 1 d . 0 .
H50 H 1.1496 0.0990 -0.0125 0.041 Uiso 1 1 calc R 0 .
C51 C 1.232(2) 0.0371(8) -0.0167(12) 0.052(6) Uani 1 1 d . 0 .
H51 H 1.3138 0.0452 -0.0426 0.063 Uiso 1 1 calc R 0 .
C52 C 1.209(2) -0.0088(7) 0.0034(12) 0.055(6) Uani 1 1 d . 0 .
H52 H 1.2743 -0.0308 -0.0089 0.066 Uiso 1 1 calc R 0 .
C53 C 1.086(2) -0.0188(6) 0.0415(10) 0.047(5) Uani 1 1 d . 0 .
H53 H 1.0685 -0.0484 0.0543 0.057 Uiso 1 1 calc R 0 .
C54 C 0.9892(19) 0.0132(5) 0.0614(9) 0.038(4) Uani 1 1 d . 0 .
H54 H 0.9082 0.0047 0.0876 0.045 Uiso 1 1 calc R 0 .
C55 C 0.219(2) 0.2891(7) 0.5277(13) 0.052(6) Uani 1 1 d . 0 .
H55 H 0.3073 0.2758 0.5416 0.062 Uiso 1 1 calc R 0 .
C56 C 0.152(2) 0.2807(7) 0.4518(12) 0.059(6) Uani 1 1 d . 0 .
H56 H 0.1955 0.2615 0.4163 0.071 Uiso 1 1 calc R 0 .
C57 C 0.023(2) 0.3005(5) 0.4278(10) 0.041(4) Uani 1 1 d . 0 .
H57 H -0.0224 0.2940 0.3774 0.049 Uiso 1 1 calc R 0 .
C58 C -0.038(2) 0.3294(6) 0.4786(11) 0.046(5) Uani 1 1 d . 0 .
H58 H -0.1228 0.3433 0.4611 0.055 Uiso 1 1 calc R 0 .
C59 C 0.023(2) 0.3393(6) 0.5573(11) 0.046(5) Uani 1 1 d . 0 .
H59 H -0.0219 0.3594 0.5904 0.056 Uiso 1 1 calc R 0 .
C60 C 0.266(2) 0.3049(5) 0.8953(11) 0.030(5) Uani 1 1 d . 0 .
H60 H 0.2359 0.2844 0.8555 0.037 Uiso 1 1 calc R 0 .
C61 C 0.174(2) 0.3149(6) 0.9543(11) 0.039(5) Uani 1 1 d . 0 .
H61 H 0.0862 0.3003 0.9540 0.047 Uiso 1 1 calc R 0 .
C62 C 0.209(2) 0.3463(7) 1.0141(12) 0.054(5) Uani 1 1 d . 0 .
H62 H 0.1456 0.3538 1.0535 0.065 Uiso 1 1 calc R 0 .
C63 C 0.345(2) 0.3660(6) 1.0114(12) 0.052(5) Uani 1 1 d . 0 .
H63 H 0.3726 0.3871 1.0509 0.062 Uiso 1 1 calc R 0 .
C64 C 0.4412(18) 0.3560(5) 0.9535(10) 0.034(4) Uani 1 1 d . 0 .
H64 H 0.5296 0.3704 0.9551 0.041 Uiso 1 1 calc R 0 .
C65 C 0.6223(19) 0.4645(6) 0.8866(10) 0.038(4) Uani 1 1 d . 0 .
H65 H 0.5489 0.4855 0.8841 0.045 Uiso 1 1 calc R 0 .
C66 C 0.689(2) 0.4555(7) 0.9606(11) 0.060(7) Uani 1 1 d . 0 .
H66 H 0.6659 0.4712 1.0065 0.072 Uiso 1 1 calc R 0 .
C67 C 0.797(2) 0.4212(7) 0.9664(13) 0.061(6) Uani 1 1 d . 0 .
H67 H 0.8425 0.4142 1.0166 0.073 Uiso 1 1 calc R 0 .
C68 C 0.834(2) 0.3982(7) 0.8963(13) 0.054(5) Uani 1 1 d . 0 .
H68 H 0.9047 0.3762 0.8989 0.065 Uiso 1 1 calc R 0 .
C69 C 0.7628(19) 0.4095(6) 0.8234(12) 0.044(5) Uani 1 1 d . 0 .
H69 H 0.7846 0.3937 0.7774 0.052 Uiso 1 1 calc R 0 .
C70 C 0.5029(19) 0.4857(6) 0.5487(9) 0.041(4) Uani 1 1 d . 0 .
H70 H 0.4325 0.4992 0.5777 0.049 Uiso 1 1 calc R 0 .
C71 C 0.610(2) 0.5115(6) 0.5224(10) 0.044(5) Uani 1 1 d . 0 .
H71 H 0.6110 0.5420 0.5332 0.053 Uiso 1 1 calc R 0 .
C72 C 0.716(2) 0.4929(6) 0.4800(11) 0.047(5) Uani 1 1 d . 0 .
H72 H 0.7905 0.5103 0.4629 0.056 Uiso 1 1 calc R 0 .
C73 C 0.709(2) 0.4456(7) 0.4622(10) 0.046(5) Uani 1 1 d . 0 .
H73 H 0.7781 0.4322 0.4321 0.055 Uiso 1 1 calc R 0 .
C74 C 0.5999(19) 0.4207(6) 0.4903(9) 0.038(4) Uani 1 1 d . 0 .
H74 H 0.5987 0.3903 0.4789 0.045 Uiso 1 1 calc R 0 .
C75 C 0.2223(18) 0.4988(6) 0.7520(11) 0.038(4) Uani 1 1 d . 0 .
H75 H 0.3055 0.5072 0.7821 0.046 Uiso 1 1 calc R 0 .
C76 C 0.150(2) 0.5307(7) 0.7028(12) 0.052(6) Uani 1 1 d . 0 .
H76 H 0.1828 0.5600 0.7015 0.062 Uiso 1 1 calc R 0 .
C77 C 0.026(2) 0.5172(9) 0.6548(12) 0.061(7) Uani 1 1 d . 0 .
H77 H -0.0249 0.5381 0.6225 0.073 Uiso 1 1 calc R 0 .
C78 C -0.021(2) 0.4735(8) 0.6561(11) 0.051(5) Uani 1 1 d . 0 .
H78 H -0.0992 0.4645 0.6227 0.062 Uiso 1 1 calc R 0 .
C79 C 0.0511(17) 0.4428(6) 0.7075(10) 0.036(4) Uani 1 1 d . 0 .
H79 H 0.0166 0.4137 0.7084 0.043 Uiso 1 1 calc R 0 .
C80 C 0.6996(19) 0.2958(6) 0.6793(11) 0.034(5) Uani 1 1 d . 0 .
C81 C 0.8371(18) 0.2982(6) 0.7284(11) 0.035(4) Uani 1 1 d . 0 .
H81 H 0.8863 0.3252 0.7305 0.042 Uiso 1 1 calc R 0 .
C82 C 0.896(2) 0.2625(6) 0.7714(11) 0.046(5) Uani 1 1 d . 0 .
H82 H 0.9809 0.2663 0.8036 0.055 Uiso 1 1 calc R 0 .
C83 C 0.832(2) 0.2225(6) 0.7668(12) 0.048(5) Uani 1 1 d . 0 .
H83 H 0.8724 0.1981 0.7948 0.057 Uiso 1 1 calc R 0 .
C84 C 0.703(3) 0.2182(7) 0.7185(12) 0.059(6) Uani 1 1 d . 0 .
H84 H 0.6575 0.1906 0.7153 0.070 Uiso 1 1 calc R 0 .
C85 C 0.641(2) 0.2535(6) 0.6760(11) 0.042(5) Uani 1 1 d . 0 .
H85 H 0.5563 0.2487 0.6441 0.050 Uiso 1 1 calc R 0 .
C86 C 0.452(3) 0.2817(7) 0.2819(13) 0.081(8) Uani 1 1 d . 0 .
H86A H 0.4996 0.2530 0.2800 0.098 Uiso 1 1 calc R 0 .
H86B H 0.3517 0.2766 0.2915 0.098 Uiso 1 1 calc R 0 .
C87 C 0.522(3) 0.3101(7) 0.3493(13) 0.071(6) Uani 1 1 d . 0 .
H87A H 0.4514 0.3278 0.3759 0.086 Uiso 1 1 calc R 0 .
H87B H 0.5750 0.2919 0.3895 0.086 Uiso 1 1 calc R 0 .
C88 C 0.619(3) 0.3389(8) 0.3043(14) 0.086(8) Uani 1 1 d . 0 .
H88A H 0.7108 0.3244 0.2984 0.103 Uiso 1 1 calc R 0 .
H88B H 0.6349 0.3674 0.3311 0.103 Uiso 1 1 calc R 0 .
C89 C 0.535(3) 0.3445(7) 0.2209(13) 0.072(7) Uani 1 1 d . 0 .
H89A H 0.4673 0.3691 0.2228 0.087 Uiso 1 1 calc R 0 .
H89B H 0.6000 0.3507 0.1788 0.087 Uiso 1 1 calc R 0 .
C90 C 0.257(4) -0.0918(10) 0.3694(15) 0.140(16) Uani 1 1 d . 0 .
H90A H 0.2547 -0.0785 0.4230 0.168 Uiso 1 1 calc R 0 .
H90B H 0.3155 -0.1185 0.3742 0.168 Uiso 1 1 calc R 0 .
C91 C 0.112(3) -0.1037(12) 0.3399(18) 0.131(13) Uani 1 1 d . 0 .
H91A H 0.0415 -0.0888 0.3709 0.158 Uiso 1 1 calc R 0 .
H91B H 0.0974 -0.1357 0.3424 0.158 Uiso 1 1 calc R 0 .
C92 C 0.105(2) -0.0866(7) 0.2488(14) 0.064(6) Uani 1 1 d . 0 .
H92A H 0.0785 -0.1106 0.2114 0.077 Uiso 1 1 calc R 0 .
H92B H 0.0361 -0.0625 0.2408 0.077 Uiso 1 1 calc R 0 .
C93 C 0.250(2) -0.0709(7) 0.2374(11) 0.057(6) Uani 1 1 d . 0 .
H93A H 0.3039 -0.0938 0.2105 0.069 Uiso 1 1 calc R 0 .
H93B H 0.2472 -0.0443 0.2038 0.069 Uiso 1 1 calc R 0 .
C98 C 0.176(2) 0.3995(8) 0.3435(14) 0.075(7) Uani 1 1 d . 0 .
H98A H 0.1723 0.4113 0.3981 0.090 Uiso 1 1 calc R 0 .
H98B H 0.2144 0.3694 0.3473 0.090 Uiso 1 1 calc R 0 .
C99 C 0.033(3) 0.3988(11) 0.3034(17) 0.119(12) Uani 1 1 d . 0 .
H99A H -0.0272 0.4216 0.3258 0.143 Uiso 1 1 calc R 0 .
H99B H -0.0119 0.3699 0.3097 0.143 Uiso 1 1 calc R 0 .
C100 C 0.054(2) 0.4081(8) 0.2156(13) 0.072(6) Uani 1 1 d . 0 .
H10C H 0.0416 0.3811 0.1835 0.086 Uiso 1 1 calc R 0 .
H10D H -0.0131 0.4304 0.1944 0.086 Uiso 1 1 calc R 0 .
C101 C 0.202(2) 0.4245(8) 0.2136(11) 0.058(6) Uani 1 1 d . 0 .
H10E H 0.2022 0.4540 0.1894 0.070 Uiso 1 1 calc R 0 .
H10F H 0.2574 0.4047 0.1813 0.070 Uiso 1 1 calc R 0 .
C94A C 1.167(3) 0.187(3) 0.7347(14) 0.138(19) Uiso 0.50 1 d PD 2 1
C96B C 1.306(2) 0.1792(8) 0.7396(13) 0.088(7) Uiso 1 1 d D 2 .
C96A C 1.342(3) 0.1555(16) 0.652(2) 0.088(7) Uiso 0.50 1 d PD 2 1
C97A C 1.215(4) 0.172(2) 0.6015(16) 0.115(16) Uiso 0.50 1 d PD 2 1
K1 K 0.4477(4) 0.26538(12) 0.0579(2) 0.0335(9) Uani 1 1 d . 0 .
K2 K 0.4800(4) 0.00918(13) 0.3587(2) 0.0361(9) Uani 1 1 d . 0 .
K3 K 0.9164(4) 0.23864(12) 0.5752(2) 0.0323(9) Uani 1 1 d . 0 .
K4 K 0.4368(4) 0.49522(12) 0.3536(2) 0.0314(9) Uani 1 1 d . 0 .
O1 O 0.4637(13) 0.3056(4) 0.2052(7) 0.056(4) Uani 1 1 d . 0 .
O2 O 0.3191(17) -0.0611(5) 0.3160(9) 0.073(5) Uani 1 1 d . 0 .
O3 O 1.117(2) 0.1909(9) 0.6442(11) 0.142(10) Uani 1 1 d D 0 .
O4 O 0.2650(13) 0.4262(4) 0.2991(7) 0.042(3) Uani 1 1 d . 0 .
Th1 Th 0.98785(5) 0.12786(2) 0.21991(3) 0.0290(2) Uani 1 1 d . 0 .
Th2 Th 0.43275(4) 0.37928(2) 0.71830(3) 0.0316(2) Uani 1 1 d . 0 .
C94B C 1.097(5) 0.1464(14) 0.675(4) 0.138(19) Uiso 0.50 1 d PD 2 2
C97B C 1.256(4) 0.2029(17) 0.659(2) 0.115(16) Uiso 0.50 1 d PD 2 2
C95B C 1.202(3) 0.1459(9) 0.7488(18) 0.051(10) Uiso 0.50 1 d PD 2 2

loop_
_atom_site_aniso_label
_atom_site_aniso_U_11
_atom_site_aniso_U_22
_atom_site_aniso_U_33
_atom_site_aniso_U_23
_atom_site_aniso_U_13
_atom_site_aniso_U_12
C1 0.045(8) 0.034(7) 0.020(6) -0.005(5) -0.002(5) -0.002(6)
C2 0.045(8) 0.034(7) 0.020(6) -0.005(5) -0.002(5) -0.002(6)
C3 0.048(11) 0.030(10) 0.025(9) -0.004(8) -0.003(8) 0.001(8)
C4 0.050(12) 0.041(11) 0.044(11) -0.007(9) -0.009(9) 0.021(9)
C5 0.029(10) 0.054(13) 0.044(12) 0.002(9) -0.005(9) -0.005(9)
C6 0.068(12) 0.027(9) 0.011(7) -0.006(7) -0.006(7) -0.005(8)
C7 0.050(12) 0.051(12) 0.039(11) -0.003(9) -0.010(9) -0.018(9)
C8 0.050(12) 0.058(12) 0.024(9) 0.016(8) -0.003(8) -0.006(9)
C9 0.035(10) 0.053(12) 0.039(10) -0.008(9) 0.010(8) -0.017(8)
C10 0.028(10) 0.051(11) 0.035(10) 0.003(8) 0.004(7) 0.001(8)
C11 0.027(9) 0.031(10) 0.040(10) 0.010(8) 0.001(7) 0.000(8)
C12 0.054(12) 0.036(11) 0.038(11) -0.004(9) 0.016(9) 0.019(9)
C13 0.054(8) 0.033(8) 0.016(6) -0.019(6) -0.004(6) 0.001(6)
C14 0.035(10) 0.023(9) 0.037(10) 0.000(7) -0.002(7) 0.001(7)
C15 0.056(13) 0.019(9) 0.030(10) 0.004(7) 0.002(9) 0.001(8)
C16 0.036(11) 0.035(11) 0.034(10) -0.003(8) -0.013(8) 0.018(8)
C17 0.039(10) 0.024(9) 0.040(11) 0.007(8) 0.001(8) 0.002(8)
C18 0.054(8) 0.033(8) 0.016(6) -0.019(6) -0.004(6) 0.001(6)
C19 0.040(11) 0.061(13) 0.031(10) -0.003(9) 0.002(8) -0.014(9)
C20 0.049(12) 0.036(10) 0.023(9) 0.016(8) -0.012(8) -0.005(9)
C21 0.034(10) 0.029(9) 0.020(8) -0.010(7) 0.006(7) -0.013(8)
C22 0.059(13) 0.043(11) 0.003(7) -0.003(7) -0.005(7) -0.005(9)
C23 0.025(9) 0.023(8) 0.025(9) -0.001(7) 0.015(7) -0.002(7)
C25 0.133(19) 0.027(9) 0.011(9) -0.008(7) -0.008(10) -0.002(11)
C26 0.14(2) 0.041(12) 0.021(10) -0.010(9) 0.006(13) -0.038(14)
C27 0.077(17) 0.075(17) 0.047(14) -0.032(12) 0.033(12) -0.043(14)
C28 0.054(15) 0.069(17) 0.047(14) -0.039(12) 0.000(11) -0.010(12)
C29 0.052(13) 0.034(10) 0.025(9) -0.016(8) -0.010(8) 0.001(9)
C30 0.042(11) 0.052(13) 0.052(12) 0.003(10) 0.004(9) 0.019(9)
C31 0.046(13) 0.032(11) 0.11(2) -0.006(12) 0.001(12) 0.004(9)
C32 0.050(14) 0.086(19) 0.081(18) 0.056(15) 0.017(12) 0.015(12)
C33 0.069(17) 0.073(17) 0.046(13) 0.017(12) 0.008(11) 0.004(13)
C34 0.040(11) 0.048(11) 0.031(10) 0.013(9) 0.006(8) 0.006(9)
C35 0.043(11) 0.042(11) 0.038(10) 0.010(9) 0.008(8) -0.014(9)
C36 0.041(12) 0.094(18) 0.033(11) 0.001(11) -0.002(9) -0.021(12)
C37 0.076(19) 0.10(2) 0.068(17) -0.037(16) 0.039(14) -0.051(16)
C38 0.043(13) 0.061(15) 0.086(18) -0.013(13) 0.017(12) -0.015(11)
C39 0.041(11) 0.046(12) 0.051(12) -0.003(10) 0.006(9) -0.009(9)
C40 0.045(12) 0.041(11) 0.043(12) 0.008(9) -0.003(9) 0.004(9)
C41 0.088(18) 0.11(2) 0.028(11) 0.008(12) -0.004(11) 0.049(16)
C42 0.078(17) 0.059(15) 0.09(2) -0.020(14) -0.055(15) 0.009(13)
C43 0.057(15) 0.050(16) 0.11(2) 0.007(14) -0.025(14) -0.005(11)
C44 0.041(11) 0.039(11) 0.072(14) 0.015(10) 0.004(10) 0.000(9)
C45 0.046(11) 0.031(10) 0.044(11) 0.012(8) -0.007(8) 0.000(8)
C46 0.052(12) 0.023(9) 0.067(14) -0.004(9) 0.009(10) 0.002(8)
C47 0.070(15) 0.043(12) 0.038(11) -0.010(9) 0.012(10) -0.016(10)
C48 0.049(15) 0.034(11) 0.050(14) 0.001(9) -0.007(10) -0.005(9)
C49 0.026(12) 0.035(10) 0.052(13) -0.001(9) -0.001(10) -0.002(8)
C50 0.042(11) 0.034(10) 0.026(9) -0.003(8) -0.004(8) -0.001(8)
C51 0.046(12) 0.070(16) 0.040(12) -0.024(11) -0.004(9) -0.007(11)
C52 0.065(15) 0.053(13) 0.042(12) -0.014(10) -0.034(11) 0.020(11)
C53 0.092(16) 0.026(10) 0.022(9) -0.008(7) -0.008(9) -0.002(10)
C54 0.061(12) 0.036(10) 0.016(8) -0.008(7) 0.001(7) -0.015(9)
C55 0.032(11) 0.071(15) 0.053(13) -0.016(11) -0.002(9) -0.004(10)
C56 0.077(16) 0.060(14) 0.040(12) -0.030(10) 0.014(11) -0.001(12)
C57 0.068(13) 0.030(10) 0.024(9) -0.007(7) 0.003(8) -0.019(9)
C58 0.052(12) 0.032(10) 0.052(12) 0.014(9) -0.015(9) -0.010(8)
C59 0.058(13) 0.039(11) 0.042(11) -0.004(9) 0.007(9) -0.014(10)
C60 0.040(13) 0.017(8) 0.032(11) 0.003(7) -0.013(9) 0.001(8)
C61 0.037(13) 0.048(12) 0.032(11) 0.008(9) -0.012(10) -0.001(10)
C62 0.058(14) 0.056(13) 0.050(12) -0.012(10) 0.015(10) 0.018(11)
C63 0.080(15) 0.025(10) 0.047(12) -0.002(8) -0.019(10) 0.010(9)
C64 0.040(10) 0.032(9) 0.031(9) 0.006(7) -0.002(8) -0.005(8)
C65 0.038(11) 0.036(10) 0.039(11) -0.016(8) 0.006(8) -0.010(8)
C66 0.084(17) 0.076(16) 0.021(10) -0.022(10) 0.011(10) -0.047(13)
C67 0.055(14) 0.066(15) 0.057(14) 0.029(12) -0.028(11) -0.017(11)
C68 0.053(13) 0.053(13) 0.056(14) 0.010(11) -0.002(10) -0.013(10)
C69 0.044(12) 0.037(11) 0.051(12) 0.001(9) 0.012(9) -0.014(9)
C70 0.056(12) 0.042(11) 0.022(9) -0.006(8) -0.004(8) 0.016(9)
C71 0.070(14) 0.040(11) 0.022(9) -0.001(8) -0.010(9) -0.003(10)
C72 0.047(13) 0.049(13) 0.042(11) 0.022(10) -0.015(10) -0.010(10)
C73 0.059(14) 0.060(14) 0.019(10) 0.013(9) 0.005(9) 0.022(11)
C74 0.059(12) 0.039(11) 0.016(8) 0.002(7) 0.006(8) -0.006(9)
C75 0.034(10) 0.040(11) 0.041(10) -0.003(8) 0.009(8) 0.001(8)
C76 0.059(14) 0.053(13) 0.048(13) 0.015(10) 0.031(11) 0.010(11)
C77 0.062(15) 0.087(19) 0.034(11) 0.026(12) 0.012(10) 0.040(14)
C78 0.040(12) 0.085(17) 0.031(10) -0.010(10) 0.008(8) 0.010(11)
C79 0.029(10) 0.045(10) 0.035(10) -0.004(8) 0.014(7) -0.002(8)
C80 0.027(10) 0.046(12) 0.030(10) -0.007(8) 0.012(8) 0.003(9)
C81 0.042(11) 0.029(10) 0.034(10) -0.016(8) 0.007(8) -0.003(8)
C82 0.060(13) 0.040(12) 0.035(10) -0.007(9) -0.013(9) 0.012(10)
C83 0.080(16) 0.017(10) 0.045(12) 0.002(8) -0.002(11) 0.018(10)
C84 0.11(2) 0.027(11) 0.036(12) -0.005(9) 0.010(12) -0.015(12)
C85 0.052(12) 0.032(11) 0.042(11) -0.014(9) 0.001(9) -0.016(9)
C86 0.13(2) 0.059(16) 0.052(14) 0.005(12) -0.009(14) -0.035(15)
C87 0.097(18) 0.071(16) 0.046(13) -0.002(11) 0.005(12) -0.008(13)
C88 0.10(2) 0.083(18) 0.069(16) -0.038(14) -0.026(14) 0.008(15)
C89 0.11(2) 0.056(14) 0.046(12) -0.007(12) -0.001(12) 0.015(13)
C90 0.24(4) 0.13(3) 0.044(15) 0.041(16) -0.046(19) -0.12(3)
C91 0.15(3) 0.17(3) 0.08(2) -0.02(2) 0.03(2) -0.06(3)
C92 0.058(14) 0.040(12) 0.094(19) 0.011(11) -0.002(12) -0.002(10)
C93 0.089(17) 0.048(13) 0.033(11) -0.013(9) -0.004(10) 0.007(11)
C98 0.071(15) 0.076(16) 0.074(16) 0.056(14) -0.020(12) -0.013(12)
C99 0.076(19) 0.18(3) 0.10(2) 0.09(2) -0.008(16) -0.018(19)
C100 0.067(15) 0.101(18) 0.048(13) -0.012(13) 0.006(11) -0.022(13)
C101 0.045(12) 0.099(18) 0.032(11) 0.000(11) 0.011(9) -0.005(11)
K1 0.043(2) 0.0275(19) 0.030(2) 0.0022(16) -0.0043(16) -0.0003(17)
K2 0.040(2) 0.038(2) 0.031(2) 0.0021(17) -0.0002(16) 0.0027(18)
K3 0.047(2) 0.0245(19) 0.0254(18) -0.0045(15) -0.0007(16) -0.0013(17)
K4 0.034(2) 0.035(2) 0.0248(18) 0.0033(15) 0.0028(15) 0.0050(17)
O1 0.075(12) 0.055(8) 0.036(8) -0.010(6) -0.010(7) -0.013(7)
O2 0.093(12) 0.066(10) 0.055(10) 0.006(8) -0.027(8) -0.012(9)
O3 0.15(2) 0.19(2) 0.076(14) -0.025(15) -0.044(13) 0.116(18)
O4 0.058(8) 0.035(7) 0.033(7) -0.002(5) 0.001(6) 0.003(6)
Th1 0.0392(6) 0.0246(3) 0.0222(3) -0.0052(3) -0.0045(4) 0.0010(3)
Th2 0.0310(5) 0.0368(4) 0.0272(4) -0.0084(3) 0.0031(4) -0.0017(3)

loop_
_atom_type_symbol
_atom_type_description
_atom_type_scat_dispersion_real
_atom_type_scat_dispersion_imag
_atom_type_scat_source
C C 0.0033 0.0016 'International Tables Vol C Tables 4.2.6.8 and 6.1.1.4'
H H 0.0000 0.0000 'International Tables Vol C Tables 4.2.6.8 and 6.1.1.4'
O O 0.0106 0.0060 'International Tables Vol C Tables 4.2.6.8 and 6.1.1.4'
K K 0.2009 0.2494 'International Tables Vol C Tables 4.2.6.8 and 6.1.1.4'
Th Th -7.2400 8.8979 'International Tables Vol C Tables 4.2.6.8 and 6.1.1.4'

loop_
_geom_angle_atom_site_label_1
_geom_angle_atom_site_label_2
_geom_angle_atom_site_label_3
_geom_angle
_geom_angle_site_symmetry_1
_geom_angle_site_symmetry_3
C13 C1 Th1 123.8(11) . .
C13 C1 H1A 106.4 . .
Th1 C1 H1A 106.4 . .
C13 C1 H1B 106.4 . .
Th1 C1 H1B 106.4 . .
H1A C1 H1B 106.4 . .
C14 C2 Th1 121.0(11) . .
C14 C2 H2A 107.1 . .
Th1 C2 H2A 107.1 . .
C14 C2 H2B 107.1 . .
Th1 C2 H2B 107.1 . .
H2A C2 H2B 106.8 . .
C15 C3 Th1 113.4(12) . .
C15 C3 H3A 108.9 . .
Th1 C3 H3A 108.9 . .
C15 C3 H3B 108.9 . .
Th1 C3 H3B 108.9 . .
H3A C3 H3B 107.7 . .
C16 C4 Th1 92.7(10) . .
C16 C4 H4A 113.2 . .
Th1 C4 H4A 113.2 . .
C16 C4 H4B 113.2 . .
Th1 C4 H4B 113.2 . .
H4A C4 H4B 110.5 . .
C17 C5 Th1 107.5(11) . .
C17 C5 H5A 110.2 . .
Th1 C5 H5A 110.2 . .
C17 C5 H5B 110.2 . .
Th1 C5 H5B 110.2 . .
H5A C5 H5B 108.5 . .
C18 C6 Th1 117.1(11) . .
C18 C6 H6A 108.0 . .
Th1 C6 H6A 108.0 . .
C18 C6 H6B 108.0 . .
Th1 C6 H6B 108.0 . .
H6A C6 H6B 107.3 . .
C19 C7 Th2 131.6(13) . .
C19 C7 H7A 104.4 . .
Th2 C7 H7A 104.4 . .
C19 C7 H7B 104.4 . .
Th2 C7 H7B 104.4 . .
H7A C7 H7B 105.6 . .
C20 C8 Th2 104.3(11) . .
C20 C8 H8A 110.9 . .
Th2 C8 H8A 110.9 . .
C20 C8 H8B 110.9 . .
Th2 C8 H8B 110.9 . .
H8A C8 H8B 108.9 . .
C21 C9 Th2 100.1(10) . .
C21 C9 H9A 111.7 . .
Th2 C9 H9A 111.7 . .
C21 C9 H9B 111.8 . .
Th2 C9 H9B 111.7 . .
H9A C9 H9B 109.5 . .
C22 C10 Th2 118.8(10) . .
C22 C10 H10A 107.6 . .
Th2 C10 H10A 107.6 . .
C22 C10 H10B 107.6 . .
Th2 C10 H10B 107.6 . .
H10A C10 H10B 107.0 . .
C23 C11 Th2 110.0(11) . .
C23 C11 H11A 109.7 . .
Th2 C11 H11A 109.7 . .
C23 C11 H11B 109.7 . .
Th2 C11 H11B 109.7 . .
H11A C11 H11B 108.2 . .
C80 C12 Th2 118.8(12) . .
C80 C12 H12A 107.6 . .
Th2 C12 H12A 107.6 . .
C80 C12 H12B 107.6 . .
Th2 C12 H12B 107.6 . .
H12A C12 H12B 107.0 . .
C25 C13 C29 114.1(19) . .
C25 C13 C1 122.2(18) . .
C29 C13 C1 123.6(17) . .
C25 C13 K3 77.4(9) . .
C29 C13 K3 75.1(9) . .
C1 C13 K3 118.5(11) . .
C30 C14 C34 115.5(17) . .
C30 C14 C2 124.0(16) . .
C34 C14 C2 120.5(15) . .
C30 C14 K1 81.1(10) . .
C34 C14 K1 70.8(9) . .
C2 C14 K1 116.9(10) . .
C39 C15 C35 114.4(17) . .
C39 C15 C3 123.7(17) . .
C35 C15 C3 122.0(16) . .
C39 C15 K2 78.4(11) . .
C35 C15 K2 80.1(10) . .
C3 C15 K2 111.4(12) . .
C44 C16 C4 120.5(18) . .
C44 C16 C40 116.1(17) . .
C4 C16 C40 122.6(18) . .
C44 C16 Th1 87.1(11) . .
C4 C16 Th1 59.6(9) . .
C40 C16 Th1 116.6(11) . .
C44 C16 K2 80.8(10) . 1_655
C4 C16 K2 115.9(11) . 1_655
C40 C16 K2 80.9(10) . 1_655
Th1 C16 K2 162.0(7) . 1_655
C45 C17 C49 115.7(16) . .
C45 C17 C5 121.1(15) . .
C49 C17 C5 122.8(16) . .
C45 C17 K1 74.5(9) . 1_655
C49 C17 K1 81.0(10) . 1_655
C5 C17 K1 118.9(11) . 1_655
C50 C18 C54 115.4(16) . .
C50 C18 C6 122.9(17) . .
C54 C18 C6 121.3(17) . .
C55 C19 C59 115.2(16) . .
C55 C19 C7 122.6(17) . .
C59 C19 C7 122.2(17) . .
C55 C19 K3 80.7(11) . 1_455
C59 C19 K3 74.6(10) . 1_455
C7 C19 K3 115.3(11) . 1_455
C8 C20 C60 124.2(17) . .
C8 C20 C64 122.3(17) . .
C60 C20 C64 113.2(17) . .
C8 C20 K1 118.9(11) . 1_556
C60 C20 K1 78.7(9) . 1_556
C64 C20 K1 75.1(9) . 1_556
C65 C21 C69 115.1(16) . .
C65 C21 C9 124.2(16) . .
C69 C21 C9 120.3(15) . .
C65 C21 K4 79.0(9) . 2_565
C69 C21 K4 81.0(9) . 2_565
C9 C21 K4 114.8(10) . 2_565
C74 C22 C70 114.2(17) . .
C74 C22 C10 123.7(16) . .
C70 C22 C10 121.9(16) . .
C74 C22 K4 79.0(10) . .
C70 C22 K4 69.9(9) . .
C10 C22 K4 123.8(10) . .
C79 C23 C75 115.4(15) . .
C79 C23 C11 122.7(15) . .
C75 C23 C11 121.6(15) . .
C79 C23 K4 81.1(9) . 2_465
C75 C23 K4 79.3(9) . 2_465
C11 C23 K4 113.5(11) . 2_465
C26 C25 C13 121(2) . .
C26 C25 K3 78.2(11) . .
C13 C25 K3 77.9(9) . .
C26 C25 H25 119.3 . .
C13 C25 H25 119.3 . .
K3 C25 H25 115.0 . .
C27 C26 C25 123(2) . .
C27 C26 K3 79.2(13) . .
C25 C26 K3 77.8(11) . .
C27 C26 H26 118.4 . .
C25 C26 H26 118.4 . .
K3 C26 H26 114.7 . .
C26 C27 C28 118(2) . .
C26 C27 K3 77.3(12) . .
C28 C27 K3 76.1(12) . .
C26 C27 H27 121.2 . .
C28 C27 H27 121.2 . .
K3 C27 H27 116.4 . .
C29 C28 C27 121(2) . .
C29 C28 K3 76.5(11) . .
C27 C28 K3 79.7(12) . .
C29 C28 H28 119.6 . .
C27 C28 H28 119.6 . .
K3 C28 H28 114.6 . .
C28 C29 C13 122.8(19) . .
C28 C29 K3 79.4(10) . .
C13 C29 K3 79.7(9) . .
C28 C29 H29 118.6 . .
C13 C29 H29 118.6 . .
K3 C29 H29 112.3 . .
C14 C30 C31 122.0(18) . .
C14 C30 K1 76.8(10) . .
C31 C30 K1 76.6(10) . .
C14 C30 H30 119.0 . .
C31 C30 H30 119.0 . .
K1 C30 H30 118.3 . .
C32 C31 C30 120(2) . .
C32 C31 K1 72.4(12) . .
C30 C31 K1 80.4(11) . .
C32 C31 H31 120.1 . .
C30 C31 H31 120.1 . .
K1 C31 H31 117.9 . .
C31 C32 C33 121(2) . .
C31 C32 K1 84.7(13) . .
C33 C32 K1 74.4(13) . .
C31 C32 H32 119.7 . .
C33 C32 H32 119.7 . .
K1 C32 H32 111.4 . .
C34 C33 C32 118(2) . .
C34 C33 K1 80.4(12) . .
C32 C33 K1 81.5(13) . .
C34 C33 H33 120.8 . .
C32 C33 H33 120.8 . .
K1 C33 H33 107.9 . .
C33 C34 C14 123.8(19) . .
C33 C34 K1 76.1(12) . .
C14 C34 K1 85.0(10) . .
C33 C34 H34 118.1 . .
C14 C34 H34 118.1 . .
K1 C34 H34 110.3 . .
C36 C35 C15 121.6(18) . .
C36 C35 K2 84.6(11) . .
C15 C35 K2 74.1(10) . .
C36 C35 H35 119.2 . .
C15 C35 H35 119.2 . .
K2 C35 H35 112.1 . .
C37 C36 C35 119(2) . .
C37 C36 K2 80.6(13) . .
C35 C36 K2 71.6(10) . .
C37 C36 H36 120.4 . .
C35 C36 H36 120.4 . .
K2 C36 H36 118.3 . .
C36 C37 C38 123(2) . .
C36 C37 K2 76.4(12) . .
C38 C37 K2 74.9(14) . .
C36 C37 H37 118.6 . .
C38 C37 H37 118.6 . .
K2 C37 H37 121.2 . .
C39 C38 C37 117(2) . .
C39 C38 K2 71.0(12) . .
C37 C38 K2 81.9(13) . .
C39 C38 H38 121.5 . .
C37 C38 H38 121.4 . .
K2 C38 H38 116.5 . .
C38 C39 C15 124.8(19) . .
C38 C39 K2 85.1(12) . .
C15 C39 K2 76.0(11) . .
C38 C39 H39 117.6 . .
C15 C39 H39 117.6 . .
K2 C39 H39 110.7 . .
C41 C40 C16 119.2(19) . .
C41 C40 K2 84.1(12) . 1_655
C16 C40 K2 73.1(10) . 1_655
C41 C40 H40 120.4 . .
C16 C40 H40 120.4 . .
K2 C40 H40 112.8 1_655 .
C42 C41 C40 120(2) . .
C42 C41 K2 80.8(14) . 1_655
C40 C41 K2 71.6(11) . 1_655
C42 C41 H41 119.8 . .
C40 C41 H41 119.8 . .
K2 C41 H41 118.7 1_655 .
C43 C42 C41 120(2) . .
C43 C42 K2 75.5(14) . 1_655
C41 C42 K2 75.9(13) . 1_655
C43 C42 H42 120.1 . .
C41 C42 H42 120.1 . .
K2 C42 H42 119.6 1_655 .
C44 C43 C42 120(2) . .
C44 C43 K2 71.6(12) . 1_655
C42 C43 K2 81.6(13) . 1_655
C44 C43 H43 119.9 . .
C42 C43 H43 119.9 . .
K2 C43 H43 117.6 1_655 .
C43 C44 C16 124(2) . .
C43 C44 K2 85.0(12) . 1_655
C16 C44 K2 74.1(10) . 1_655
C43 C44 H44 118.0 . .
C16 C44 H44 118.0 . .
K2 C44 H44 112.6 1_655 .
C46 C45 C17 122.2(16) . .
C46 C45 K1 78.5(10) . 1_655
C17 C45 K1 80.5(9) . 1_655
C46 C45 H45 118.9 . .
C17 C45 H45 118.9 . .
K1 C45 H45 112.1 1_655 .
C45 C46 C47 121.0(17) . .
C45 C46 K1 77.0(10) . 1_655
C47 C46 K1 80.2(10) . 1_655
C45 C46 H46 119.5 . .
C47 C46 H46 119.5 . .
K1 C46 H46 113.7 1_655 .
C46 C47 C48 119.3(18) . .
C46 C47 K1 75.4(10) . 1_655
C48 C47 K1 80.5(11) . 1_655
C46 C47 H47 120.4 . .
C48 C47 H47 120.4 . .
K1 C47 H47 114.4 1_655 .
C49 C48 C47 120.1(19) . .
C49 C48 K1 78.9(11) . 1_655
C47 C48 K1 75.4(11) . 1_655
C49 C48 H48 119.9 . .
C47 C48 H48 119.9 . .
K1 C48 H48 116.4 1_655 .
C48 C49 C17 121.5(18) . .
C48 C49 K1 77.3(11) . 1_655
C17 C49 K1 74.4(10) . 1_655
C48 C49 H49 119.2 . .
C17 C49 H49 119.2 . .
K1 C49 H49 120.1 1_655 .
C18 C50 C51 123.1(18) . .
C18 C50 H50 118.4 . .
C51 C50 H50 118.4 . .
C50 C51 C52 120(2) . .
C50 C51 K2 88.6(11) . 2_554
C52 C51 K2 68.4(9) . 2_554
C50 C51 H51 119.8 . .
C52 C51 H51 119.8 . .
K2 C51 H51 113.2 2_554 .
C53 C52 C51 117.2(18) . .
C53 C52 K2 78.3(10) . 2_554
C51 C52 K2 86.2(10) . 2_554
C53 C52 H52 121.4 . .
C51 C52 H52 121.4 . .
K2 C52 H52 105.0 2_554 .
C54 C53 C52 122.6(17) . .
C54 C53 K2 89.5(10) . 2_554
C52 C53 K2 76.3(10) . 2_554
C54 C53 H53 118.7 . .
C52 C53 H53 118.7 . .
K2 C53 H53 104.8 2_554 .
C53 C54 C18 121.2(17) . .
C53 C54 K2 66.7(9) . 2_554
C18 C54 K2 88.5(9) . 2_554
C53 C54 H54 119.4 . .
C18 C54 H54 119.4 . .
K2 C54 H54 115.5 2_554 .
C56 C55 C19 122.0(19) . .
C56 C55 K3 77.9(12) . 1_455
C19 C55 K3 74.1(11) . 1_455
C56 C55 H55 119.0 . .
C19 C55 H55 119.0 . .
K3 C55 H55 119.9 1_455 .
C57 C56 C55 121.1(17) . .
C57 C56 K3 74.7(11) . 1_455
C55 C56 K3 78.1(12) . 1_455
C57 C56 H56 119.4 . .
C55 C56 H56 119.4 . .
K3 C56 H56 118.6 1_455 .
C58 C57 C56 119.3(16) . .
C58 C57 K3 75.1(10) . 1_455
C56 C57 K3 81.2(11) . 1_455
C58 C57 H57 120.4 . .
C56 C57 H57 120.4 . .
K3 C57 H57 114.0 1_455 .
C57 C58 C59 123.0(17) . .
C57 C58 K3 80.8(10) . 1_455
C59 C58 K3 77.3(10) . 1_455
C57 C58 H58 118.5 . .
C59 C58 H58 118.5 . .
K3 C58 H58 113.5 1_455 .
C58 C59 C19 119.3(17) . .
C58 C59 K3 77.2(10) . 1_455
C19 C59 K3 79.4(10) . 1_455
C58 C59 H59 120.3 . .
C19 C59 H59 120.3 . .
K3 C59 H59 113.7 1_455 .
C61 C60 C20 124.4(17) . .
C61 C60 K1 79.4(10) . 1_556
C20 C60 K1 76.1(9) . 1_556
C61 C60 H60 117.8 . .
C20 C60 H60 117.8 . .
K1 C60 H60 117.1 1_556 .
C60 C61 C62 121.7(19) . .
C60 C61 K1 76.7(11) . 1_556
C62 C61 K1 78.5(11) . 1_556
C60 C61 H61 119.2 . .
C62 C61 H61 119.2 . .
K1 C61 H61 116.2 1_556 .
C61 C62 C63 115.6(18) . .
C61 C62 K1 77.6(11) . 1_556
C63 C62 K1 73.5(10) . 1_556
C61 C62 H62 122.2 . .
C63 C62 H62 122.2 . .
K1 C62 H62 117.9 1_556 .
C64 C63 C62 123.9(17) . .
C64 C63 K1 76.5(9) . 1_556
C62 C63 K1 81.8(11) . 1_556
C64 C63 H63 118.1 . .
C62 C63 H63 118.1 . .
K1 C63 H63 113.6 1_556 .
C63 C64 C20 121.2(16) . .
C63 C64 K1 78.7(10) . 1_556
C20 C64 K1 79.3(9) . 1_556
C63 C64 H64 119.4 . .
C20 C64 H64 119.4 . .
K1 C64 H64 112.8 1_556 .
C66 C65 C21 123.7(19) . .
C66 C65 K4 81.6(11) . 2_565
C21 C65 K4 75.9(9) . 2_565
C66 C65 H65 118.1 . .
C21 C65 H65 118.1 . .
K4 C65 H65 114.4 2_565 .
C65 C66 C67 118.8(18) . .
C65 C66 K4 74.5(10) . 2_565
C67 C66 K4 81.2(11) . 2_565
C65 C66 H66 120.6 . .
C67 C66 H66 120.6 . .
K4 C66 H66 114.4 2_565 .
C68 C67 C66 120.2(17) . .
C68 C67 K4 77.8(12) . 2_565
C66 C67 K4 74.4(11) . 2_565
C68 C67 H67 119.9 . .
C66 C67 H67 119.9 . .
K4 C67 H67 118.8 2_565 .
C69 C68 C67 118(2) . .
C69 C68 K4 73.6(11) . 2_565
C67 C68 K4 78.4(12) . 2_565
C69 C68 H68 121.2 . .
C67 C68 H68 121.2 . .
K4 C68 H68 117.8 2_565 .
C68 C69 C21 124.3(19) . .
C68 C69 K4 82.8(11) . 2_565
C21 C69 K4 73.8(9) . 2_565
C68 C69 H69 117.8 . .
C21 C69 H69 117.8 . .
K4 C69 H69 115.7 2_565 .
C71 C70 C22 123.2(17) . .
C71 C70 K4 74.4(9) . .
C22 C70 K4 85.0(9) . .
C71 C70 H70 118.4 . .
C22 C70 H70 118.4 . .
K4 C70 H70 112.0 . .
C70 C71 C72 120.2(17) . .
C70 C71 K4 81.3(10) . .
C72 C71 K4 80.4(10) . .
C70 C71 H71 119.9 . .
C72 C71 H71 119.9 . .
K4 C71 H71 108.7 . .
C71 C72 C73 118.7(17) . .
C71 C72 K4 75.0(10) . .
C73 C72 K4 82.4(10) . .
C71 C72 H72 120.7 . .
C73 C72 H72 120.7 . .
K4 C72 H72 112.5 . .
C74 C73 C72 119.3(18) . .
C74 C73 K4 82.3(11) . .
C72 C73 K4 72.3(10) . .
C74 C73 H73 120.4 . .
C72 C73 H73 120.4 . .
K4 C73 H73 115.6 . .
C22 C74 C73 124.4(18) . .
C22 C74 K4 78.3(10) . .
C73 C74 K4 74.6(10) . .
C22 C74 H74 117.8 . .
C73 C74 H74 117.8 . .
K4 C74 H74 120.2 . .
C76 C75 C23 122.4(17) . .
C76 C75 K4 83.1(10) . 2_465
C23 C75 K4 74.8(9) . 2_465
C76 C75 H75 118.8 . .
C23 C75 H75 118.8 . .
K4 C75 H75 113.3 2_465 .
C75 C76 C77 118(2) . .
C75 C76 K4 72.6(10) . 2_465
C77 C76 K4 81.1(12) . 2_465
C75 C76 H76 120.8 . .
C77 C76 H76 120.8 . .
K4 C76 H76 116.4 2_465 .
C78 C77 C76 120.4(18) . .
C78 C77 K4 77.8(11) . 2_465
C76 C77 K4 74.9(11) . 2_465
C78 C77 H77 119.8 . .
C76 C77 H77 119.8 . .
K4 C77 H77 118.3 2_465 .
C77 C78 C79 119.8(18) . .
C77 C78 K4 79.0(11) . 2_465
C79 C78 K4 71.5(10) . 2_465
C77 C78 H78 120.1 . .
C79 C78 H78 120.1 . .
K4 C78 H78 120.4 2_465 .
C78 C79 C23 123.4(18) . .
C78 C79 K4 84.7(10) . 2_465
C23 C79 K4 73.9(9) . 2_465
C78 C79 H79 118.3 . .
C23 C79 H79 118.3 . .
K4 C79 H79 112.9 2_465 .
C85 C80 C12 122.6(17) . .
C85 C80 C81 113.4(18) . .
C12 C80 C81 123.9(17) . .
C85 C80 K3 75.8(11) . .
C12 C80 K3 117.2(11) . .
C81 C80 K3 76.4(9) . .
C82 C81 C80 123.5(17) . .
C82 C81 K3 82.5(11) . .
C80 C81 K3 77.1(10) . .
C82 C81 H81 118.2 . .
C80 C81 H81 118.2 . .
K3 C81 H81 111.9 . .
C83 C82 C81 120.0(18) . .
C83 C82 K3 78.7(12) . .
C81 C82 K3 73.3(10) . .
C83 C82 H82 120.0 . .
C81 C82 H82 120.0 . .
K3 C82 H82 118.9 . .
C82 C83 C84 118.4(18) . .
C82 C83 K3 78.1(12) . .
C84 C83 K3 73.9(12) . .
C82 C83 H83 120.8 . .
C84 C83 H83 120.8 . .
K3 C83 H83 118.2 . .
C85 C84 C83 122.5(18) . .
C85 C84 K3 75.2(12) . .
C83 C84 K3 81.3(13) . .
C85 C84 H84 118.7 . .
C83 C84 H84 118.7 . .
K3 C84 H84 115.1 . .
C84 C85 C80 122.0(18) . .
C84 C85 K3 80.2(13) . .
C80 C85 K3 79.3(11) . .
C84 C85 H85 119.0 . .
C80 C85 H85 119.0 . .
K3 C85 H85 111.5 . .
O1 C86 C87 107.8(17) . .
O1 C86 H86A 110.1 . .
C87 C86 H86A 110.2 . .
O1 C86 H86B 110.1 . .
C87 C86 H86B 110.1 . .
H86A C86 H86B 108.5 . .
C88 C87 C86 102.0(18) . .
C88 C87 H87A 111.4 . .
C86 C87 H87A 111.4 . .
C88 C87 H87B 111.4 . .
C86 C87 H87B 111.4 . .
H87A C87 H87B 109.2 . .
C87 C88 C89 102.4(19) . .
C87 C88 H88A 111.3 . .
C89 C88 H88A 111.3 . .
C87 C88 H88B 111.3 . .
C89 C88 H88B 111.3 . .
H88A C88 H88B 109.2 . .
O1 C89 C88 106.8(18) . .
O1 C89 H89A 110.4 . .
C88 C89 H89A 110.4 . .
O1 C89 H89B 110.4 . .
C88 C89 H89B 110.4 . .
H89A C89 H89B 108.6 . .
O2 C90 C91 111(2) . .
O2 C90 H90A 109.4 . .
C91 C90 H90A 109.4 . .
O2 C90 H90B 109.4 . .
C91 C90 H90B 109.4 . .
H90A C90 H90B 108.0 . .
C90 C91 C92 103(2) . .
C90 C91 H91A 111.2 . .
C92 C91 H91A 111.2 . .
C90 C91 H91B 111.2 . .
C92 C91 H91B 111.2 . .
H91A C91 H91B 109.1 . .
C93 C92 C91 104.0(18) . .
C93 C92 H92A 111.0 . .
C91 C92 H92A 111.0 . .
C93 C92 H92B 111.0 . .
C91 C92 H92B 111.0 . .
H92A C92 H92B 109.0 . .
O2 C93 C92 108.3(18) . .
O2 C93 H93A 110.0 . .
C92 C93 H93A 110.0 . .
O2 C93 H93B 110.0 . .
C92 C93 H93B 110.0 . .
H93A C93 H93B 108.4 . .
O4 C98 C99 109.3(16) . .
O4 C98 H98A 109.8 . .
C99 C98 H98A 109.8 . .
O4 C98 H98B 109.8 . .
C99 C98 H98B 109.8 . .
H98A C98 H98B 108.3 . .
C98 C99 C100 105(2) . .
C98 C99 H99A 110.7 . .
C100 C99 H99A 110.7 . .
C98 C99 H99B 110.7 . .
C100 C99 H99B 110.7 . .
H99A C99 H99B 108.8 . .
C101 C100 C99 105.6(18) . .
C101 C100 H10C 110.6 . .
C99 C100 H10C 110.6 . .
C101 C100 H10D 110.6 . .
C99 C100 H10D 110.6 . .
H10C C100 H10D 108.8 . .
C100 C101 O4 107.8(15) . .
C100 C101 H10E 110.1 . .
O4 C101 H10E 110.1 . .
C100 C101 H10F 110.1 . .
O4 C101 H10F 110.2 . .
H10E C101 H10F 108.5 . .
C96B C94A O3 108.0(14) . .
C94A C96B C95B 56(3) . .
C94A C96B C97B 68(2) . .
C95B C96B C97B 103.7(13) . .
C94A C96B C96A 105.7(19) . .
C95B C96B C96A 88(3) . .
C97B C96B C96A 61(3) . .
C97A C96A C96B 98.3(12) . .
O3 C97A C96A 113.6(16) . .
O1 K1 C64 96.0(4) . 1_554
O1 K1 C45 99.7(4) . 1_455
C64 K1 C45 157.5(4) 1_554 1_455
O1 K1 C63 78.3(4) . 1_554
C64 K1 C63 24.8(5) 1_554 1_554
C45 K1 C63 146.8(5) 1_455 1_554
O1 K1 C46 122.8(5) . 1_455
C64 K1 C46 140.6(5) 1_554 1_455
C45 K1 C46 24.5(4) 1_455 1_455
C63 K1 C46 148.9(5) 1_554 1_455
O1 K1 C33 115.8(5) . .
C64 K1 C33 87.3(5) 1_554 .
C45 K1 C33 100.2(5) 1_455 .
C63 K1 C33 110.5(6) 1_554 .
C46 K1 C33 82.3(5) 1_455 .
O1 K1 C20 121.0(4) . 1_554
C64 K1 C20 25.6(4) 1_554 1_554
C45 K1 C20 134.4(4) 1_455 1_554
C63 K1 C20 44.3(5) 1_554 1_554
C46 K1 C20 115.1(5) 1_455 1_554
C33 K1 C20 81.0(5) . 1_554
O1 K1 C60 124.5(4) . 1_554
C64 K1 C60 43.1(4) 1_554 1_554
C45 K1 C60 114.4(4) 1_455 1_554
C63 K1 C60 49.1(4) 1_554 1_554
C46 K1 C60 101.8(4) 1_455 1_554
C33 K1 C60 100.3(5) . 1_554
C20 K1 C60 25.2(4) 1_554 1_554
O1 K1 C17 91.4(4) . 1_455
C64 K1 C17 139.3(4) 1_554 1_455
C45 K1 C17 25.1(4) 1_455 1_455
C63 K1 C17 122.1(5) 1_554 1_455
C46 K1 C17 43.8(4) 1_455 1_455
C33 K1 C17 124.8(5) . 1_455
C20 K1 C17 126.2(4) 1_554 1_455
C60 K1 C17 101.4(4) 1_554 1_455
O1 K1 C47 141.5(5) . 1_455
C64 K1 C47 117.4(5) 1_554 1_455
C45 K1 C47 43.1(5) 1_455 1_455
C63 K1 C47 125.3(5) 1_554 1_455
C46 K1 C47 24.4(4) 1_455 1_455
C33 K1 C47 86.2(6) . 1_455
C20 K1 C47 92.2(5) 1_554 1_455
C60 K1 C47 77.4(4) 1_554 1_455
C17 K1 C47 50.9(5) 1_455 1_455
O1 K1 C34 109.9(4) . .
C64 K1 C34 110.8(5) 1_554 .
C45 K1 C34 78.9(5) 1_455 .
C63 K1 C34 133.3(5) 1_554 .
C46 K1 C34 65.3(5) 1_455 .
C33 K1 C34 23.5(5) . .
C20 K1 C34 103.0(5) 1_554 .
C60 K1 C34 118.4(5) 1_554 .
C17 K1 C34 104.0(4) 1_455 .
C47 K1 C34 77.2(5) 1_455 .
O1 K1 C61 105.0(4) . 1_554
C64 K1 C61 50.3(5) 1_554 1_554
C45 K1 C61 109.5(5) 1_455 1_554
C63 K1 C61 42.2(5) 1_554 1_554
C46 K1 C61 106.9(5) 1_455 1_554
C33 K1 C61 123.8(5) . 1_554
C20 K1 C61 44.2(5) 1_554 1_554
C60 K1 C61 23.9(5) 1_554 1_554
C17 K1 C61 89.2(5) 1_455 1_554
C47 K1 C61 84.7(5) 1_455 1_554
C34 K1 C61 142.1(5) . 1_554
O2 K2 C52 123.5(5) . 2_455
O2 K2 C53 118.0(5) . 2_455
C52 K2 C53 25.5(5) 2_455 2_455
O2 K2 C16 84.2(5) . 1_455
C52 K2 C16 136.2(6) 2_455 1_455
C53 K2 C16 114.2(5) 2_455 1_455
O2 K2 C15 126.2(5) . .
C52 K2 C15 86.0(5) 2_455 .
C53 K2 C15 106.2(5) 2_455 .
C16 K2 C15 104.9(5) 1_455 .
O2 K2 C39 108.7(5) . .
C52 K2 C39 80.6(6) 2_455 .
C53 K2 C39 105.6(5) 2_455 .
C16 K2 C39 125.4(5) 1_455 .
C15 K2 C39 25.6(4) . .
O2 K2 C35 112.6(5) . .
C52 K2 C35 110.9(5) 2_455 .
C53 K2 C35 127.9(5) 2_455 .
C16 K2 C35 82.1(5) 1_455 .
C15 K2 C35 25.8(4) . .
C39 K2 C35 43.6(5) . .
O2 K2 C44 108.2(5) . 1_455
C52 K2 C44 121.4(5) 2_455 1_455
C53 K2 C44 107.4(5) 2_455 1_455
C16 K2 C44 25.1(4) 1_455 1_455
C15 K2 C44 84.4(5) . 1_455
C39 K2 C44 108.7(5) . 1_455
C35 K2 C44 66.3(5) . 1_455
O2 K2 C40 79.9(5) . 1_455
C52 K2 C40 118.5(6) 2_455 1_455
C53 K2 C40 93.4(5) 2_455 1_455
C16 K2 C40 26.0(4) 1_455 1_455
C15 K2 C40 127.9(5) . 1_455
C39 K2 C40 151.0(5) . 1_455
C35 K2 C40 107.4(5) . 1_455
C44 K2 C40 43.5(5) 1_455 1_455
O2 K2 C51 101.5(5) . 2_455
C52 K2 C51 25.4(5) 2_455 2_455
C53 K2 C51 43.4(5) 2_455 2_455
C16 K2 C51 157.0(5) 1_455 2_455
C15 K2 C51 89.8(5) . 2_455
C39 K2 C51 74.2(5) . 2_455
C35 K2 C51 115.1(5) . 2_455
C44 K2 C51 146.9(6) 1_455 2_455
C40 K2 C51 132.5(5) 1_455 2_455
O2 K2 C38 85.2(5) . .
C52 K2 C38 96.8(6) 2_455 .
C53 K2 C38 122.1(6) 2_455 .
C16 K2 C38 120.7(5) 1_455 .
C15 K2 C38 44.2(5) . .
C39 K2 C38 23.9(5) . .
C35 K2 C38 49.9(5) . .
C44 K2 C38 114.2(6) 1_455 .
C40 K2 C38 144.3(5) 1_455 .
C51 K2 C38 82.1(6) 2_455 .
O2 K2 C54 94.8(5) . 2_455
C52 K2 C54 43.2(5) 2_455 2_455
C53 K2 C54 23.8(4) 2_455 2_455
C16 K2 C54 109.1(4) 1_455 2_455
C15 K2 C54 128.7(5) . 2_455
C39 K2 C54 121.6(5) . 2_455
C35 K2 C54 151.6(5) . 2_455
C44 K2 C54 113.3(5) 1_455 2_455
C40 K2 C54 83.9(4) 1_455 2_455
C51 K2 C54 48.6(5) 2_455 2_455
C38 K2 C54 129.8(5) . 2_455
O3 K3 C85 116.0(7) . .
O3 K3 C58 125.3(8) . 1_655
C85 K3 C58 106.3(5) . 1_655
O3 K3 C59 110.1(8) . 1_655
C85 K3 C59 100.6(5) . 1_655
C58 K3 C59 25.6(4) 1_655 1_655
O3 K3 C81 99.1(6) . .
C85 K3 C81 43.8(4) . .
C58 K3 C81 88.0(5) 1_655 .
C59 K3 C81 68.8(5) 1_655 .
O3 K3 C29 117.9(6) . .
C85 K3 C29 98.5(5) . .
C58 K3 C29 86.5(5) 1_655 .
C59 K3 C29 112.0(5) 1_655 .
C81 K3 C29 137.9(5) . .
O3 K3 C80 121.7(6) . .
C85 K3 C80 24.9(4) . .
C58 K3 C80 85.6(5) 1_655 .
C59 K3 C80 76.0(5) 1_655 .
C81 K3 C80 26.5(4) . .
C29 K3 C80 111.4(5) . .
O3 K3 C84 92.2(7) . .
C85 K3 C84 24.7(5) . .
C58 K3 C84 129.2(5) 1_655 .
C59 K3 C84 117.1(5) 1_655 .
C81 K3 C84 49.5(5) . .
C29 K3 C84 106.4(5) . .
C80 K3 C84 43.7(5) . .
O3 K3 C28 123.1(8) . .
C85 K3 C28 75.4(5) . .
C58 K3 C28 99.2(6) 1_655 .
C59 K3 C28 122.6(6) 1_655 .
C81 K3 C28 117.7(5) . .
C29 K3 C28 24.1(5) . .
C80 K3 C28 92.0(5) . .
C84 K3 C28 82.5(6) . .
O3 K3 C19 84.3(8) . 1_655
C85 K3 C19 116.5(5) . 1_655
C58 K3 C19 45.1(4) 1_655 1_655
C59 K3 C19 26.0(5) 1_655 1_655
C81 K3 C19 75.3(5) . 1_655
C29 K3 C19 125.0(5) . 1_655
C80 K3 C19 92.2(5) . 1_655
C84 K3 C19 123.4(5) . 1_655
C28 K3 C19 143.5(6) . 1_655
O3 K3 C57 113.5(8) . 1_655
C85 K3 C57 127.2(5) . 1_655
C58 K3 C57 24.1(4) 1_655 1_655
C59 K3 C57 44.2(4) 1_655 1_655
C81 K3 C57 111.5(5) . 1_655
C29 K3 C57 73.0(4) . 1_655
C80 K3 C57 109.0(5) . 1_655
C84 K3 C57 151.6(5) . 1_655
C28 K3 C57 92.5(6) . 1_655
C19 K3 C57 52.1(4) 1_655 1_655
O3 K3 C25 76.5(7) . .
C85 K3 C25 109.9(5) . .
C58 K3 C25 120.1(5) 1_655 .
C59 K3 C25 142.0(5) 1_655 .
C81 K3 C25 148.8(5) . .
C29 K3 C25 42.6(5) . .
C80 K3 C25 133.8(6) . .
C84 K3 C25 99.5(5) . .
C28 K3 C25 49.3(6) . .
C19 K3 C25 133.6(5) 1_655 .
C57 K3 C25 98.2(4) 1_655 .
O4 K4 C71 131.5(4) . .
O4 K4 C23 127.7(4) . 2_564
C71 K4 C23 91.8(5) . 2_564
O4 K4 C21 84.9(4) . 2_464
C71 K4 C21 116.9(5) . 2_464
C23 K4 C21 101.7(4) 2_564 2_464
O4 K4 C72 128.9(4) . .
C71 K4 C72 24.6(5) . .
C23 K4 C72 77.1(4) 2_564 .
C21 K4 C72 138.9(5) 2_464 .
O4 K4 C75 110.9(4) . 2_564
C71 K4 C75 93.2(5) . 2_564
C23 K4 C75 25.9(4) 2_564 2_564
C21 K4 C75 123.2(4) 2_464 2_564
C72 K4 C75 71.3(5) . 2_564
O4 K4 C70 109.3(4) . .
C71 K4 C70 24.3(4) . .
C23 K4 C70 116.1(5) 2_564 .
C21 K4 C70 110.6(4) 2_464 .
C72 K4 C70 42.7(5) . .
C75 K4 C70 113.9(5) 2_564 .
O4 K4 C65 79.5(4) . 2_464
C71 K4 C65 102.2(5) . 2_464
C23 K4 C65 124.3(4) 2_564 2_464
C21 K4 C65 25.1(4) 2_464 2_464
C72 K4 C65 126.8(5) . 2_464
C75 K4 C65 147.9(4) 2_564 2_464
C70 K4 C65 89.1(4) . 2_464
O4 K4 C79 113.5(4) . 2_564
C71 K4 C79 112.8(5) . 2_564
C23 K4 C79 25.0(4) 2_564 2_564
C21 K4 C79 80.0(4) 2_464 2_564
C72 K4 C79 101.5(4) . 2_564
C75 K4 C79 43.2(4) 2_564 2_564
C70 K4 C79 136.7(5) . 2_564
C65 K4 C79 104.6(4) 2_464 2_564
O4 K4 C69 109.3(4) . 2_464
C71 K4 C69 102.6(5) . 2_464
C23 K4 C69 81.8(4) 2_564 2_464
C21 K4 C69 25.2(4) 2_464 2_464
C72 K4 C69 119.0(5) . 2_464
C75 K4 C69 106.7(5) 2_564 2_464
C70 K4 C69 106.6(5) . 2_464
C65 K4 C69 42.7(4) 2_464 2_464
C79 K4 C69 65.1(5) 2_564 2_464
O4 K4 C66 95.6(5) . 2_464
C71 K4 C66 78.4(5) . 2_464
C23 K4 C66 124.9(5) 2_564 2_464
C21 K4 C66 43.7(4) 2_464 2_464
C72 K4 C66 103.0(5) . 2_464
C75 K4 C66 150.2(5) 2_564 2_464
C70 K4 C66 67.1(4) . 2_464
C65 K4 C66 23.8(4) 2_464 2_464
C79 K4 C66 114.0(5) 2_564 2_464
C69 K4 C66 49.3(5) 2_464 2_464
O4 K4 C73 104.4(5) . .
C71 K4 C73 43.4(5) . .
C23 K4 C73 87.4(5) 2_564 .
C21 K4 C73 159.2(4) 2_464 .
C72 K4 C73 25.3(5) . .
C75 K4 C73 71.4(5) 2_564 .
C70 K4 C73 49.0(5) . .
C65 K4 C73 137.3(5) 2_464 .
C79 K4 C73 111.9(5) 2_564 .
C69 K4 C73 144.1(5) 2_464 .
C66 K4 C73 116.0(5) 2_464 .
C89 O1 C86 108.6(15) . .
C89 O1 K1 123.4(13) . .
C86 O1 K1 123.7(11) . .
C90 O2 C93 104.5(16) . .
C90 O2 K2 126.4(13) . .
C93 O2 K2 127.8(13) . .
C97A O3 C97B 61(3) . .
C97A O3 C94B 85(4) . .
C97B O3 C94B 109.0(15) . .
C97A O3 C94A 108.0(16) . .
C97B O3 C94A 68(2) . .
C94B O3 C94A 67(4) . .
C97A O3 K3 120.9(18) . .
C97B O3 K3 127(2) . .
C94B O3 K3 124(3) . .
C94A O3 K3 130(2) . .
C98 O4 C101 105.3(14) . .
C98 O4 K4 128.1(13) . .
C101 O4 K4 121.6(11) . .
C3 Th1 C2 80.1(5) . .
C3 Th1 C4 82.9(6) . .
C2 Th1 C4 149.2(5) . .
C3 Th1 C5 151.2(5) . .
C2 Th1 C5 95.0(5) . .
C4 Th1 C5 111.8(6) . .
C3 Th1 C6 99.7(5) . .
C2 Th1 C6 76.0(5) . .
C4 Th1 C6 81.8(5) . .
C5 Th1 C6 106.7(5) . .
C3 Th1 C1 78.0(5) . .
C2 Th1 C1 86.7(5) . .
C4 Th1 C1 114.6(5) . .
C5 Th1 C1 73.4(6) . .
C6 Th1 C1 162.7(5) . .
C3 Th1 C16 84.3(5) . .
C2 Th1 C16 164.3(5) . .
C4 Th1 C16 27.8(5) . .
C5 Th1 C16 97.6(5) . .
C6 Th1 C16 108.9(5) . .
C1 Th1 C16 88.0(5) . .
C9 Th2 C11 84.7(5) . .
C9 Th2 C7 158.9(6) . .
C11 Th2 C7 88.3(6) . .
C9 Th2 C10 82.6(5) . .
C11 Th2 C10 105.9(5) . .
C7 Th2 C10 80.2(6) . .
C9 Th2 C8 115.5(6) . .
C11 Th2 C8 95.4(5) . .
C7 Th2 C8 84.9(6) . .
C10 Th2 C8 153.5(6) . .
C9 Th2 C12 95.3(6) . .
C11 Th2 C12 175.0(6) . .
C7 Th2 C12 93.3(6) . .
C10 Th2 C12 79.1(5) . .
C8 Th2 C12 80.1(6) . .
O3 C94B C95B 102(3) . .
O3 C97B C96B 105.8(13) . .
O3 C97B K3 35.5(17) . .
C96B C97B K3 134(2) . .
C96B C95B C94B 109.0(15) . .

loop_
_geom_bond_atom_site_label_1
_geom_bond_atom_site_label_2
_geom_bond_distance
_geom_bond_site_symmetry_2
C1 C13 1.43(2) .
C1 Th1 2.688(15) .
C1 H1A 0.9700 .
C1 H1B 0.9700 .
C2 C14 1.45(2) .
C2 Th1 2.618(16) .
C2 H2A 0.9700 .
C2 H2B 0.9700 .
C3 C15 1.46(2) .
C3 Th1 2.590(18) .
C3 H3A 0.9700 .
C3 H3B 0.9700 .
C4 C16 1.42(2) .
C4 Th1 2.623(16) .
C4 H4A 0.9700 .
C4 H4B 0.9700 .
C5 C17 1.44(2) .
C5 Th1 2.644(17) .
C5 H5A 0.9700 .
C5 H5B 0.9700 .
C6 C18 1.47(2) .
C6 Th1 2.664(14) .
C6 H6A 0.9700 .
C6 H6B 0.9700 .
C7 C19 1.48(2) .
C7 Th2 2.610(16) .
C7 H7A 0.9700 .
C7 H7B 0.9700 .
C8 C20 1.41(2) .
C8 Th2 2.673(16) .
C8 H8A 0.9700 .
C8 H8B 0.9700 .
C9 C21 1.46(2) .
C9 Th2 2.604(16) .
C9 H9A 0.9700 .
C9 H9B 0.9700 .
C10 C22 1.47(2) .
C10 Th2 2.634(16) .
C10 H10A 0.9700 .
C10 H10B 0.9700 .
C11 C23 1.44(2) .
C11 Th2 2.610(17) .
C11 H11A 0.9700 .
C11 H11B 0.9700 .
C12 C80 1.45(2) .
C12 Th2 2.686(17) .
C12 H12A 0.9700 .
C12 H12B 0.9700 .
C13 C25 1.40(2) .
C13 C29 1.42(2) .
C13 K3 3.276(15) .
C14 C30 1.35(2) .
C14 C34 1.44(2) .
C14 K1 3.489(16) .
C15 C39 1.42(2) .
C15 C35 1.44(2) .
C15 K2 3.179(19) .
C16 C44 1.40(2) .
C16 C40 1.45(3) .
C16 Th1 3.039(16) .
C16 K2 3.177(16) 1_655
C17 C45 1.42(2) .
C17 C49 1.43(2) .
C17 K1 3.304(17) 1_655
C18 C50 1.38(2) .
C18 C54 1.46(2) .
C19 C55 1.44(3) .
C19 C59 1.45(3) .
C19 K3 3.258(18) 1_455
C20 C60 1.43(3) .
C20 C64 1.43(2) .
C20 K1 3.267(16) 1_556
C21 C65 1.40(2) .
C21 C69 1.42(2) .
C21 K4 3.213(15) 2_565
C22 C74 1.36(2) .
C22 C70 1.47(2) .
C22 K4 3.448(16) .
C23 C79 1.40(2) .
C23 C75 1.44(2) .
C23 K4 3.186(15) 2_465
C25 C26 1.36(3) .
C25 K3 3.270(17) .
C25 H25 0.9300 .
C26 C27 1.34(3) .
C26 K3 3.274(19) .
C26 H26 0.9300 .
C27 C28 1.37(3) .
C27 K3 3.30(2) .
C27 H27 0.9300 .
C28 C29 1.35(3) .
C28 K3 3.25(2) .
C28 H28 0.9300 .
C29 K3 3.219(15) .
C29 H29 0.9300 .
C30 C31 1.40(3) .
C30 K1 3.540(17) .
C30 H30 0.9300 .
C31 C32 1.37(3) .
C31 K1 3.493(19) .
C31 H31 0.9300 .
C32 C33 1.38(3) .
C32 K1 3.34(2) .
C32 H32 0.9300 .
C33 C34 1.34(3) .
C33 K1 3.26(2) .
C33 H33 0.9300 .
C34 K1 3.307(19) .
C34 H34 0.9300 .
C35 C36 1.39(3) .
C35 K2 3.256(17) .
C35 H35 0.9300 .
C36 C37 1.38(3) .
C36 K2 3.416(19) .
C36 H36 0.9300 .
C37 C38 1.38(3) .
C37 K2 3.47(2) .
C37 H37 0.9300 .
C38 C39 1.37(3) .
C38 K2 3.38(2) .
C38 H38 0.9300 .
C39 K2 3.210(19) .
C39 H39 0.9300 .
C40 C41 1.42(3) .
C40 K2 3.278(19) 1_655
C40 H40 0.9300 .
C41 C42 1.41(3) .
C41 K2 3.44(2) 1_655
C41 H41 0.9300 .
C42 C43 1.38(3) .
C42 K2 3.50(2) 1_655
C42 H42 0.9300 .
C43 C44 1.36(3) .
C43 K2 3.42(2) 1_655
C43 H43 0.9300 .
C44 K2 3.262(18) 1_655
C44 H44 0.9300 .
C45 C46 1.37(2) .
C45 K1 3.228(16) 1_655
C45 H45 0.9300 .
C46 C47 1.39(3) .
C46 K1 3.246(17) 1_655
C46 H46 0.9300 .
C47 C48 1.40(3) .
C47 K1 3.305(18) 1_655
C47 H47 0.9300 .
C48 C49 1.39(3) .
C48 K1 3.368(19) 1_655
C48 H48 0.9300 .
C49 K1 3.388(19) 1_655
C49 H49 0.9300 .
C50 C51 1.39(3) .
C50 H50 0.9300 .
C51 C52 1.43(3) .
C51 K2 3.330(18) 2_554
C51 H51 0.9300 .
C52 C53 1.37(3) .
C52 K2 3.104(16) 2_554
C52 H52 0.9300 .
C53 C54 1.37(2) .
C53 K2 3.128(16) 2_554
C53 H53 0.9300 .
C54 K2 3.407(15) 2_554
C54 H54 0.9300 .
C55 C56 1.39(3) .
C55 K3 3.34(2) 1_455
C55 H55 0.9300 .
C56 C57 1.38(3) .
C56 K3 3.34(2) 1_455
C56 H56 0.9300 .
C57 C58 1.35(2) .
C57 K3 3.261(16) 1_455
C57 H57 0.9300 .
C58 C59 1.41(2) .
C58 K3 3.193(16) 1_455
C58 H58 0.9300 .
C59 K3 3.194(18) 1_455
C59 H59 0.9300 .
C60 C61 1.37(3) .
C60 K1 3.301(16) 1_556
C60 H60 0.9300 .
C61 C62 1.39(3) .
C61 K1 3.334(18) 1_556
C61 H61 0.9300 .
C62 C63 1.41(3) .
C62 K1 3.345(19) 1_556
C62 H62 0.9300 .
C63 C64 1.38(3) .
C63 K1 3.241(16) 1_556
C63 H63 0.9300 .
C64 K1 3.214(16) 1_556
C64 H64 0.9300 .
C65 C66 1.36(2) .
C65 K4 3.253(17) 2_565
C65 H65 0.9300 .
C66 C67 1.44(3) .
C66 K4 3.339(19) 2_565
C66 H66 0.9300 .
C67 C68 1.41(3) .
C67 K4 3.426(19) 2_565
C67 H67 0.9300 .
C68 C69 1.38(3) .
C68 K4 3.42(2) 2_565
C68 H68 0.9300 .
C69 K4 3.306(17) 2_565
C69 H69 0.9300 .
C70 C71 1.35(2) .
C70 K4 3.251(15) .
C70 H70 0.9300 .
C71 C72 1.37(3) .
C71 K4 3.168(15) .
C71 H71 0.9300 .
C72 C73 1.45(3) .
C72 K4 3.233(17) .
C72 H72 0.9300 .
C73 C74 1.37(3) .
C73 K4 3.363(18) .
C73 H73 0.9300 .
C74 K4 3.457(17) .
C74 H74 0.9300 .
C75 C76 1.40(2) .
C75 K4 3.243(17) 2_465
C75 H75 0.9300 .
C76 C77 1.42(3) .
C76 K4 3.374(19) 2_465
C76 H76 0.9300 .
C77 C78 1.38(3) .
C77 K4 3.453(19) 2_465
C77 H77 0.9300 .
C78 C79 1.39(3) .
C78 K4 3.438(18) 2_465
C78 H78 0.9300 .
C79 K4 3.275(17) 2_465
C79 H79 0.9300 .
C80 C85 1.38(2) .
C80 C81 1.48(2) .
C80 K3 3.227(18) .
C81 C82 1.38(2) .
C81 K3 3.217(17) .
C81 H81 0.9300 .
C82 C83 1.34(3) .
C82 K3 3.331(19) .
C82 H82 0.9300 .
C83 C84 1.42(3) .
C83 K3 3.34(2) .
C83 H83 0.9300 .
C84 C85 1.37(3) .
C84 K3 3.25(2) .
C84 H84 0.9300 .
C85 K3 3.18(2) .
C85 H85 0.9300 .
C86 O1 1.46(2) .
C86 C87 1.52(3) .
C86 H86A 0.9700 .
C86 H86B 0.9700 .
C87 C88 1.48(3) .
C87 H87A 0.9700 .
C87 H87B 0.9700 .
C88 C89 1.55(3) .
C88 H88A 0.9700 .
C88 H88B 0.9700 .
C89 O1 1.36(2) .
C89 H89A 0.9700 .
C89 H89B 0.9700 .
C90 O2 1.42(3) .
C90 C91 1.45(4) .
C90 H90A 0.9700 .
C90 H90B 0.9700 .
C91 C92 1.58(3) .
C91 H91A 0.9700 .
C91 H91B 0.9700 .
C92 C93 1.46(3) .
C92 H92A 0.9700 .
C92 H92B 0.9700 .
C93 O2 1.44(2) .
C93 H93A 0.9700 .
C93 H93B 0.9700 .
C98 O4 1.39(2) .
C98 C99 1.46(3) .
C98 H98A 0.9700 .
C98 H98B 0.9700 .
C99 C100 1.50(3) .
C99 H99A 0.9700 .
C99 H99B 0.9700 .
C100 C101 1.46(3) .
C100 H10C 0.9700 .
C100 H10D 0.9700 .
C101 O4 1.50(2) .
C101 H10E 0.9700 .
C101 H10F 0.9700 .
C94A C96B 1.324(16) .
C94A O3 1.540(16) .
C96B C95B 1.413(15) .
C96B C97B 1.556(15) .
C96B C96A 1.662(15) .
C96A C97A 1.498(16) .
C97A O3 1.311(16) .
K1 O1 2.708(12) .
K1 C64 3.214(16) 1_554
K1 C45 3.228(16) 1_455
K1 C63 3.241(16) 1_554
K1 C46 3.246(17) 1_455
K1 C20 3.267(16) 1_554
K1 C60 3.301(16) 1_554
K1 C17 3.304(17) 1_455
K1 C47 3.305(18) 1_455
K1 C61 3.334(18) 1_554
K2 O2 2.656(15) .
K2 C52 3.104(16) 2_455
K2 C53 3.128(16) 2_455
K2 C16 3.177(16) 1_455
K2 C44 3.262(18) 1_455
K2 C40 3.278(19) 1_455
K2 C51 3.330(18) 2_455
K2 C54 3.407(15) 2_455
K3 O3 2.566(15) .
K3 C58 3.193(16) 1_655
K3 C59 3.194(18) 1_655
K3 C19 3.258(18) 1_655
K3 C57 3.262(16) 1_655
K4 O4 2.735(12) .
K4 C23 3.186(15) 2_564
K4 C21 3.213(15) 2_464
K4 C75 3.243(17) 2_564
K4 C65 3.253(17) 2_464
K4 C79 3.275(17) 2_564
K4 C69 3.305(17) 2_464
K4 C66 3.339(19) 2_464
O3 C97B 1.349(15) .
O3 C94B 1.446(15) .
C94B C95B 1.51(6) .
